data_7216324
loop_
_publ_author_name
'Hu, Chunhua'
'Li, Qi'
'Englert, Ulli'

_publ_section_title
;
 Structural trends in one and two dimensional coordination polymers of
 cadmium(ii) with halide bridges and pyridine-type ligands
;
_journal_issue 94
_journal_name_full CrystEngComm
_journal_page_first 519
_journal_paper_doi 10.1039/b314522k
_journal_volume 5
_journal_year 2003
_chemical_formula_sum 'C10 H8 Br2 Cd I2 N2'
_chemical_formula_weight 682.20
_chemical_name_common
;catena-(bis(mu-iodo)-bis(3-bromopyridine)-cadmium(ii))
(Compound 9)
;
_chemical_name_systematic
;
catena-[bis(\m-iodo)-bis(3-bromopyridine)-cadmium(ii)] (Compound 9)
;
_space_group_IT_number 14
_symmetry_cell_setting monoclinic
_symmetry_space_group_name_Hall '-P 2ybc'
_symmetry_space_group_name_H-M 'P 1 21/c 1'
_atom_sites_solution_hydrogens geom
_atom_sites_solution_primary direct
_atom_sites_solution_secondary difmap
_cell_angle_alpha 90.00
_cell_angle_beta 90.162(4)
_cell_angle_gamma 90.00
_cell_formula_units_Z 2
_cell_length_a 4.1429(7)
_cell_length_b 14.657(3)
_cell_length_c 12.946(2)
_cell_measurement_reflns_used 6002
_cell_measurement_temperature 293(2)
_cell_measurement_theta_max 28.32
_cell_measurement_theta_min 2.78
_cell_volume 786.1(2)
_computing_cell_refinement 'SMART (Bruker, 2001)'
_computing_data_collection 'SMART (Bruker, 2001)'
_computing_data_reduction 'SAINT+ (Bruker, 1999)'
_computing_molecular_graphics 'PLATON (Spek, 2003)'
_computing_publication_material 'SHELXTL (Sheldrick, 1998)'
_computing_structure_refinement 'SHELXTL (Sheldrick, 1998)'
_computing_structure_solution 'SHELXTL (Sheldrick, 1998)'
_diffrn_ambient_temperature 293(2)
_diffrn_measured_fraction_theta_full 0.996
_diffrn_measured_fraction_theta_max 0.996
_diffrn_measurement_device_type 'Bruker SMART APEX CCD diffractometer'
_diffrn_measurement_method 'omega scans'
_diffrn_radiation_monochromator graphite
_diffrn_radiation_source 'fine-focus sealed tube'
_diffrn_radiation_type MoK\a
_diffrn_radiation_wavelength 0.71073
_diffrn_reflns_av_R_equivalents 0.0304
_diffrn_reflns_av_sigmaI/netI 0.0313
_diffrn_reflns_limit_h_max 5
_diffrn_reflns_limit_h_min -5
_diffrn_reflns_limit_k_max 19
_diffrn_reflns_limit_k_min -19
_diffrn_reflns_limit_l_max 12
_diffrn_reflns_limit_l_min -17
_diffrn_reflns_number 6002
_diffrn_reflns_theta_full 28.32
_diffrn_reflns_theta_max 28.32
_diffrn_reflns_theta_min 2.78
_diffrn_standards_decay_% 0
_exptl_absorpt_coefficient_mu 10.380
_exptl_absorpt_correction_T_max 1.000000
_exptl_absorpt_correction_T_min 0.412756
_exptl_absorpt_correction_type empirical
_exptl_absorpt_process_details 'SADABS (1996)'
_exptl_crystal_colour grey
_exptl_crystal_density_diffrn 2.882
_exptl_crystal_density_method 'not measured'
_exptl_crystal_description prism
_exptl_crystal_F_000 612
_exptl_crystal_size_max 0.74
_exptl_crystal_size_mid 0.28
_exptl_crystal_size_min 0.21
_refine_diff_density_max 0.669
_refine_diff_density_min -0.896
_refine_diff_density_rms 0.157
_refine_ls_extinction_method none
_refine_ls_goodness_of_fit_ref 1.103
_refine_ls_hydrogen_treatment constr
_refine_ls_matrix_type full
_refine_ls_number_parameters 79
_refine_ls_number_reflns 1957
_refine_ls_number_restraints 0
_refine_ls_restrained_S_all 1.103
_refine_ls_R_factor_all 0.0302
_refine_ls_R_factor_gt 0.0274
_refine_ls_shift/su_max 0.000
_refine_ls_shift/su_mean 0.000
_refine_ls_structure_factor_coef Fsqd
_refine_ls_weighting_details 'calc w=1/[\s^2^(Fo^2^)+(0.0311P)^2^+0.0943P] where P=(Fo^2^+2Fc^2^)/3'
_refine_ls_weighting_scheme calc
_refine_ls_wR_factor_gt 0.0629
_refine_ls_wR_factor_ref 0.0637
_reflns_number_gt 1795
_reflns_number_total 1957
_reflns_threshold_expression >2sigma(I)
_cod_data_source_file b314522k.txt
_cod_data_source_block hc179
_cod_original_sg_symbol_H-M P21/c
_cod_database_code 7216324

loop_
_symmetry_equiv_pos_as_xyz
'x, y, z'
'-x, y+1/2, -z+1/2'
'-x, -y, -z'
'x, -y-1/2, z-1/2'

loop_
_atom_site_label
_atom_site_type_symbol
_atom_site_fract_x
_atom_site_fract_y
_atom_site_fract_z
_atom_site_U_iso_or_equiv
_atom_site_adp_type
_atom_site_occupancy
_atom_site_symmetry_multiplicity
_atom_site_calc_flag
_atom_site_refinement_flags
Cd Cd 0.0000 0.0000 0.0000 0.03270(10) Uani 1 2 d S
I I -0.51477(5) -0.032384(16) -0.159442(16) 0.03496(9) Uani 1 1 d .
Br Br 0.28423(13) 0.39385(3) 0.10487(4) 0.06712(16) Uani 1 1 d .
N N 0.0071(7) 0.16027(19) -0.0432(2) 0.0357(6) Uani 1 1 d .
C1 C 0.1084(9) 0.2219(2) 0.0253(3) 0.0411(8) Uani 1 1 d .
H1 H 0.1676 0.2013 0.0949 0.053 Uiso 1 1 calc R
C2 C 0.1330(9) 0.3135(2) 0.0019(3) 0.0440(9) Uani 1 1 d .
C3 C 0.0439(13) 0.3439(3) -0.0939(4) 0.0598(12) Uani 1 1 d .
H3 H 0.0559 0.4088 -0.1120 0.078 Uiso 1 1 calc R
C4 C -0.0620(13) 0.2806(3) -0.1633(4) 0.0645(13) Uani 1 1 d .
H4 H -0.1280 0.2999 -0.2327 0.084 Uiso 1 1 calc R
C5 C -0.0771(11) 0.1892(3) -0.1364(3) 0.0482(9) Uani 1 1 d .
H5 H -0.1521 0.1448 -0.1877 0.063 Uiso 1 1 calc R

loop_
_atom_site_aniso_label
_atom_site_aniso_U_11
_atom_site_aniso_U_22
_atom_site_aniso_U_33
_atom_site_aniso_U_23
_atom_site_aniso_U_13
_atom_site_aniso_U_12
Cd 0.03566(19) 0.02688(19) 0.0355(2) 0.00118(13) -0.00156(14) 0.00045(12)
I 0.03376(13) 0.04028(15) 0.03082(14) -0.00309(8) -0.00359(9) 0.00188(8)
Br 0.0858(4) 0.0401(2) 0.0754(4) -0.0156(2) -0.0069(3) -0.0069(2)
N 0.0468(16) 0.0274(14) 0.0329(16) 0.0026(12) 0.0002(12) 0.0026(12)
C1 0.053(2) 0.0336(18) 0.037(2) -0.0005(15) -0.0014(16) 0.0025(15)
C2 0.051(2) 0.0310(18) 0.050(2) -0.0068(16) 0.0068(17) 0.0019(15)
C3 0.088(3) 0.029(2) 0.061(3) 0.0118(19) 0.005(2) 0.003(2)
C4 0.104(4) 0.050(3) 0.040(2) 0.0118(19) -0.011(2) 0.007(2)
C5 0.066(3) 0.041(2) 0.037(2) 0.0001(17) -0.0047(18) 0.0034(18)

loop_
_atom_type_symbol
_atom_type_description
_atom_type_scat_dispersion_real
_atom_type_scat_dispersion_imag
_atom_type_scat_source
C C 0.0033 0.0016 'International Tables Vol C Tables 4.2.6.8 and 6.1.1.4'
H H 0.0000 0.0000 'International Tables Vol C Tables 4.2.6.8 and 6.1.1.4'
N N 0.0061 0.0033 'International Tables Vol C Tables 4.2.6.8 and 6.1.1.4'
Cd Cd -0.8075 1.2024 'International Tables Vol C Tables 4.2.6.8 and 6.1.1.4'
Br Br -0.2901 2.4595 'International Tables Vol C Tables 4.2.6.8 and 6.1.1.4'
I I -0.4742 1.8119 'International Tables Vol C Tables 4.2.6.8 and 6.1.1.4'

loop_
_geom_angle_atom_site_label_1
_geom_angle_atom_site_label_2
_geom_angle_atom_site_label_3
_geom_angle
_geom_angle_site_symmetry_1
_geom_angle_site_symmetry_3
N Cd N 180.00(19) 3 .
N Cd I 89.17(7) 3 3_455
N Cd I 90.83(7) . 3_455
N Cd I 90.83(7) 3 1_655
N Cd I 89.17(7) . 1_655
I Cd I 180.000(6) 3_455 1_655
N Cd I 89.79(7) 3 .
N Cd I 90.21(7) . .
I Cd I 91.292(15) 3_455 .
I Cd I 88.708(15) 1_655 .
N Cd I 90.21(7) 3 3
N Cd I 89.79(7) . 3
I Cd I 88.708(15) 3_455 3
I Cd I 91.292(15) 1_655 3
I Cd I 180.000(8) . 3
Cd I Cd 88.708(15) 1_455 .
C5 N C1 118.1(3) . .
C5 N Cd 121.3(2) . .
C1 N Cd 120.6(2) . .
N C1 C2 122.4(4) . .
N C1 H1 118.8 . .
C2 C1 H1 118.8 . .
C3 C2 C1 119.7(4) . .
C3 C2 Br 121.7(3) . .
C1 C2 Br 118.5(3) . .
C4 C3 C2 117.5(4) . .
C4 C3 H3 121.3 . .
C2 C3 H3 121.3 . .
C3 C4 C5 120.5(4) . .
C3 C4 H4 119.8 . .
C5 C4 H4 119.8 . .
N C5 C4 121.8(4) . .
N C5 H5 119.1 . .
C4 C5 H5 119.1 . .

loop_
_geom_bond_atom_site_label_1
_geom_bond_atom_site_label_2
_geom_bond_distance
_geom_bond_site_symmetry_2
Cd N 2.415(3) 3
Cd N 2.415(3) .
Cd I 2.9241(4) 3_455
Cd I 2.9241(4) 1_655
Cd I 3.0015(4) .
Cd I 3.0015(4) 3
I Cd 2.9241(4) 1_455
Br C2 1.884(4) .
N C5 1.325(5) .
N C1 1.333(5) .
C1 C2 1.381(5) .
C1 H1 0.9800 .
C2 C3 1.368(6) .
C3 C4 1.363(7) .
C3 H3 0.9800 .
C4 C5 1.386(6) .
C4 H4 0.9800 .
C5 H5 0.9800 .
